data_7103139
loop_
_publ_author_name
'Mlondo, Sibusiso N'
'O'Brien, Paul'
'Thomas, P John'
'Helliwell, Madeleine'
'Raftery, James'
'Procter, David J'

_publ_section_title
;
 Methanolysis of tetraphenylborate (BPh4(-)) as a reaction unit in
 halotris(2,4-pentadianato) complexes of Zr(IV) and Hf(IV).
;
_journal_issue 21
_journal_name_full 'Chemical communications (Cambridge, England)'
_journal_page_first 2456
_journal_page_last 2458
_journal_paper_doi 10.1039/b800791h
_journal_year 2008
_chemical_formula_sum 'C44 H51 B2 O8 Zr'
_chemical_formula_weight 820.69
_chemical_name_systematic
;
?
;
_space_group_IT_number 15
_symmetry_cell_setting monoclinic
_symmetry_space_group_name_Hall '-C 2yc'
_symmetry_space_group_name_H-M 'C 1 2/c 1'
_atom_sites_solution_hydrogens geom
_atom_sites_solution_primary direct
_atom_sites_solution_secondary difmap
_audit_creation_method SHELXL-97
_cell_angle_alpha 90.000(5)
_cell_angle_beta 115.439(5)
_cell_angle_gamma 90.000(5)
_cell_formula_units_Z 8
_cell_length_a 35.793(5)
_cell_length_b 12.420(5)
_cell_length_c 20.562(5)
_cell_measurement_reflns_used 1530
_cell_measurement_temperature 100(2)
_cell_measurement_theta_max 23.70
_cell_measurement_theta_min 2.21
_cell_volume 8255(4)
_computing_cell_refinement 'Bruker SMART'
_computing_data_collection 'Bruker SMART'
_computing_data_reduction 'Bruker SAINT'
_computing_molecular_graphics 'Bruker SHELXTL'
_computing_publication_material 'Bruker SHELXTL'
_computing_structure_refinement 'SHELXL-97 (Sheldrick, 1997)'
_computing_structure_solution 'SHELXS-97 (Sheldrick, 1990)'
_diffrn_ambient_temperature 100(2)
_diffrn_measured_fraction_theta_full 1.000
_diffrn_measured_fraction_theta_max 1.000
_diffrn_measurement_device_type 'CCD area detector'
_diffrn_measurement_method 'phi and omega scans'
_diffrn_radiation_monochromator graphite
_diffrn_radiation_source 'fine-focus sealed tube'
_diffrn_radiation_type MoK\a
_diffrn_radiation_wavelength 0.71069
_diffrn_reflns_av_R_equivalents 0.1178
_diffrn_reflns_av_sigmaI/netI 0.1495
_diffrn_reflns_limit_h_max 39
_diffrn_reflns_limit_h_min -39
_diffrn_reflns_limit_k_max 13
_diffrn_reflns_limit_k_min -13
_diffrn_reflns_limit_l_max 22
_diffrn_reflns_limit_l_min -22
_diffrn_reflns_number 24979
_diffrn_reflns_theta_full 23.25
_diffrn_reflns_theta_max 23.25
_diffrn_reflns_theta_min 1.26
_exptl_absorpt_coefficient_mu 0.318
_exptl_absorpt_correction_type none
_exptl_crystal_colour colourless
_exptl_crystal_density_diffrn 1.321
_exptl_crystal_density_method 'not measured'
_exptl_crystal_description plate
_exptl_crystal_F_000 3432
_exptl_crystal_size_max 0.25
_exptl_crystal_size_mid 0.10
_exptl_crystal_size_min 0.05
_refine_diff_density_max 0.556
_refine_diff_density_min -0.566
_refine_diff_density_rms 0.075
_refine_ls_extinction_method none
_refine_ls_goodness_of_fit_ref 0.916
_refine_ls_hydrogen_treatment constr
_refine_ls_matrix_type full
_refine_ls_number_parameters 504
_refine_ls_number_reflns 5921
_refine_ls_number_restraints 0
_refine_ls_restrained_S_all 0.916
_refine_ls_R_factor_all 0.1208
_refine_ls_R_factor_gt 0.0609
_refine_ls_shift/su_max 0.001
_refine_ls_shift/su_mean 0.000
_refine_ls_structure_factor_coef Fsqd
_refine_ls_weighting_details 'calc w=1/[\s^2^(Fo^2^)+(0.0300P)^2^+0.0000P] where P=(Fo^2^+2Fc^2^)/3'
_refine_ls_weighting_scheme calc
_refine_ls_wR_factor_gt 0.0962
_refine_ls_wR_factor_ref 0.1122
_reflns_number_gt 3352
_reflns_number_total 5921
_reflns_threshold_expression >2sigma(I)
_cod_data_source_file b800791h.txt
_cod_data_source_block s2621m
_cod_depositor_comments
;
The following automatic conversions were performed:
'_symmetry_cell_setting' value 'Monoclinic' changed to 'monoclinic'
according to '/home/saulius/struct/CIF-dictionaries/cif_core.dic'
dictionary named 'cif_core.dic' version 2.4.1 from 2010-06-29.

Automatic conversion script
Id: cif_fix_enum 1527 2010-12-29 10:47:43Z saulius 
;
_cod_original_sg_symbol_H-M C2/c
_cod_database_code 7103139

loop_
_symmetry_equiv_pos_as_xyz
'x, y, z'
'-x, y, -z+1/2'
'x+1/2, y+1/2, z'
'-x+1/2, y+1/2, -z+1/2'
'-x, -y, -z'
'x, -y, z-1/2'
'-x+1/2, -y+1/2, -z'
'x+1/2, -y+1/2, z-1/2'

loop_
_atom_site_label
_atom_site_type_symbol
_atom_site_fract_x
_atom_site_fract_y
_atom_site_fract_z
_atom_site_U_iso_or_equiv
_atom_site_adp_type
_atom_site_occupancy
_atom_site_symmetry_multiplicity
_atom_site_calc_flag
_atom_site_refinement_flags
_atom_site_disorder_assembly
_atom_site_disorder_group
Zr1 Zr 0.86288(2) 0.12534(5) 0.21886(3) 0.02369(18) Uani 1 1 d . . .
O1 O 0.87453(13) 0.0130(3) 0.1509(2) 0.0291(11) Uani 1 1 d . . .
O2 O 0.92322(12) 0.0607(3) 0.2866(2) 0.0279(11) Uani 1 1 d . . .
O3 O 0.80208(12) 0.0794(3) 0.1449(2) 0.0272(11) Uani 1 1 d . . .
O4 O 0.85040(13) -0.0131(3) 0.2689(2) 0.0288(11) Uani 1 1 d . . .
O5 O 0.87724(12) 0.1814(3) 0.33001(19) 0.0241(11) Uani 1 1 d . . .
O6 O 0.82476(12) 0.2489(3) 0.2364(2) 0.0225(10) Uani 1 1 d . . .
O7 O 0.90632(12) 0.2505(3) 0.2196(2) 0.0272(11) Uani 1 1 d . . .
O8 O 0.84923(12) 0.2256(3) 0.12175(19) 0.0270(11) Uani 1 1 d . . .
B1 B 0.8409(2) 0.2525(6) 0.3179(4) 0.028(2) Uani 1 1 d . . .
B2 B 0.8881(2) 0.2970(7) 0.1444(4) 0.032(2) Uani 1 1 d . . .
C1 C 0.89563(19) -0.1188(5) 0.0907(3) 0.0396(17) Uani 1 1 d . . .
H1A H 0.8668 -0.1345 0.0636 0.059 Uiso 1 1 calc R . .
H1B H 0.9110 -0.1849 0.1035 0.059 Uiso 1 1 calc R . .
H1C H 0.9051 -0.0756 0.0621 0.059 Uiso 1 1 calc R . .
C2 C 0.9019(2) -0.0585(5) 0.1579(4) 0.0328(18) Uani 1 1 d . . .
C3 C 0.9354(2) -0.0791(6) 0.2221(4) 0.047(2) Uani 1 1 d . . .
H3 H 0.9522 -0.1374 0.2243 0.056 Uiso 1 1 calc R . .
C4 C 0.9455(2) -0.0184(6) 0.2837(4) 0.0362(19) Uani 1 1 d . . .
C5 C 0.9837(2) -0.0380(6) 0.3509(4) 0.062(3) Uani 1 1 d . . .
H5A H 1.0024 0.0212 0.3592 0.092 Uiso 1 1 calc R . .
H5B H 0.9966 -0.1033 0.3460 0.092 Uiso 1 1 calc R . .
H5C H 0.9766 -0.0447 0.3907 0.092 Uiso 1 1 calc R . .
C6 C 0.74466(19) -0.0173(5) 0.0589(3) 0.0336(17) Uani 1 1 d . . .
H6A H 0.7246 0.0358 0.0565 0.050 Uiso 1 1 calc R . .
H6B H 0.7326 -0.0877 0.0533 0.050 Uiso 1 1 calc R . .
H6C H 0.7531 -0.0047 0.0212 0.050 Uiso 1 1 calc R . .
C7 C 0.78195(19) -0.0100(5) 0.1313(3) 0.0253(16) Uani 1 1 d . . .
C8 C 0.79286(19) -0.0975(5) 0.1786(3) 0.0296(17) Uani 1 1 d . . .
H8 H 0.7782 -0.1616 0.1637 0.035 Uiso 1 1 calc R . .
C9 C 0.8249(2) -0.0909(5) 0.2469(3) 0.0282(17) Uani 1 1 d . . .
C10 C 0.8314(2) -0.1772(5) 0.3020(3) 0.046(2) Uani 1 1 d . . .
H10A H 0.8600 -0.1978 0.3239 0.069 Uiso 1 1 calc R . .
H10B H 0.8147 -0.2386 0.2790 0.069 Uiso 1 1 calc R . .
H10C H 0.8237 -0.1502 0.3383 0.069 Uiso 1 1 calc R . .
C11 C 0.80711(19) 0.1984(5) 0.3415(3) 0.0232(16) Uani 1 1 d . . .
C12 C 0.77469(18) 0.1355(5) 0.2962(3) 0.0265(15) Uani 1 1 d . . .
H12 H 0.7717 0.1234 0.2496 0.032 Uiso 1 1 calc R . .
C13 C 0.7462(2) 0.0893(5) 0.3170(3) 0.0314(17) Uani 1 1 d . . .
H13 H 0.7242 0.0497 0.2841 0.038 Uiso 1 1 calc R . .
C14 C 0.7508(2) 0.1025(5) 0.3874(3) 0.0352(18) Uani 1 1 d . . .
H14 H 0.7325 0.0696 0.4023 0.042 Uiso 1 1 calc R . .
C15 C 0.7832(2) 0.1654(5) 0.4351(3) 0.0327(18) Uani 1 1 d . . .
H15 H 0.7864 0.1765 0.4819 0.039 Uiso 1 1 calc R . .
C16 C 0.8110(2) 0.2119(5) 0.4113(3) 0.0326(18) Uani 1 1 d . . .
H16 H 0.8327 0.2533 0.4434 0.039 Uiso 1 1 calc R . .
C17 C 0.85502(19) 0.3719(5) 0.3527(3) 0.0259(15) Uani 1 1 d . . .
C18 C 0.8264(2) 0.4481(5) 0.3522(3) 0.0281(17) Uani 1 1 d . . .
H18 H 0.7984 0.4303 0.3322 0.034 Uiso 1 1 calc R . .
C19 C 0.8388(2) 0.5512(5) 0.3814(3) 0.0328(18) Uani 1 1 d . . .
H19 H 0.8191 0.6014 0.3792 0.039 Uiso 1 1 calc R . .
C20 C 0.8801(2) 0.5784(5) 0.4131(3) 0.0343(18) Uani 1 1 d . . .
H20 H 0.8882 0.6465 0.4329 0.041 Uiso 1 1 calc R . .
C21 C 0.9095(2) 0.5035(6) 0.4155(3) 0.0389(19) Uani 1 1 d . . .
H21 H 0.9375 0.5205 0.4373 0.047 Uiso 1 1 calc R . .
C22 C 0.8964(2) 0.4034(5) 0.3851(3) 0.0310(17) Uani 1 1 d . . .
H22 H 0.9163 0.3542 0.3862 0.037 Uiso 1 1 calc R . .
C23 C 0.89810(18) 0.1306(5) 0.3983(3) 0.0366(17) Uani 1 1 d . . .
H23A H 0.9027 0.1822 0.4358 0.055 Uiso 1 1 calc R . .
H23B H 0.9242 0.1030 0.4031 0.055 Uiso 1 1 calc R . .
H23C H 0.8815 0.0725 0.4022 0.055 Uiso 1 1 calc R . .
C24 C 0.78974(18) 0.3099(5) 0.1899(3) 0.0306(17) Uani 1 1 d . . .
H24A H 0.7738 0.3305 0.2153 0.046 Uiso 1 1 calc R . .
H24B H 0.7729 0.2671 0.1488 0.046 Uiso 1 1 calc R . .
H24C H 0.7989 0.3733 0.1742 0.046 Uiso 1 1 calc R . .
C25 C 0.87592(18) 0.4233(5) 0.1448(3) 0.0246(16) Uani 1 1 d . . .
C26 C 0.87546(19) 0.4709(5) 0.2056(3) 0.0345(18) Uani 1 1 d . . .
H26 H 0.8828 0.4295 0.2470 0.041 Uiso 1 1 calc R . .
C27 C 0.8646(2) 0.5761(5) 0.2070(4) 0.0387(19) Uani 1 1 d . . .
H27 H 0.8649 0.6045 0.2491 0.046 Uiso 1 1 calc R . .
C28 C 0.8532(2) 0.6411(6) 0.1469(4) 0.0428(19) Uani 1 1 d . . .
H28 H 0.8456 0.7126 0.1476 0.051 Uiso 1 1 calc R . .
C29 C 0.8536(2) 0.5954(5) 0.0857(3) 0.044(2) Uani 1 1 d . . .
H29 H 0.8462 0.6371 0.0444 0.053 Uiso 1 1 calc R . .
C30 C 0.86471(19) 0.4894(5) 0.0847(3) 0.0355(18) Uani 1 1 d . . .
H30 H 0.8647 0.4614 0.0427 0.043 Uiso 1 1 calc R . .
C31 C 0.9142(2) 0.2708(5) 0.1004(3) 0.0291(17) Uani 1 1 d . . .
C32 C 0.9460(2) 0.3361(6) 0.1023(3) 0.0388(19) Uani 1 1 d . . .
H32 H 0.9511 0.3996 0.1287 0.047 Uiso 1 1 calc R . .
C33 C 0.9705(2) 0.3137(6) 0.0679(4) 0.044(2) Uani 1 1 d . . .
H33 H 0.9914 0.3612 0.0716 0.053 Uiso 1 1 calc R . .
C34 C 0.9640(2) 0.2197(6) 0.0274(4) 0.049(2) Uani 1 1 d . . .
H34 H 0.9807 0.2029 0.0044 0.059 Uiso 1 1 calc R . .
C35 C 0.9322(2) 0.1522(6) 0.0224(4) 0.045(2) Uani 1 1 d . . .
H35 H 0.9267 0.0903 -0.0056 0.054 Uiso 1 1 calc R . .
C36 C 0.9084(2) 0.1761(5) 0.0588(3) 0.0389(19) Uani 1 1 d . . .
H36 H 0.8878 0.1280 0.0557 0.047 Uiso 1 1 calc R . .
C37 C 0.94797(19) 0.2755(5) 0.2671(3) 0.042(2) Uani 1 1 d . . .
H37A H 0.9663 0.2401 0.2510 0.063 Uiso 1 1 calc R . .
H37B H 0.9536 0.2513 0.3148 0.063 Uiso 1 1 calc R . .
H37C H 0.9521 0.3519 0.2677 0.063 Uiso 1 1 calc R . .
C38 C 0.81674(19) 0.2357(5) 0.0510(3) 0.0393(19) Uani 1 1 d . . .
H38A H 0.8283 0.2402 0.0168 0.059 Uiso 1 1 calc R . .
H38B H 0.8011 0.2997 0.0482 0.059 Uiso 1 1 calc R . .
H38C H 0.7989 0.1741 0.0404 0.059 Uiso 1 1 calc R . .
C1S C 0.9963(3) 0.6445(7) 0.2126(5) 0.079(3) Uani 1 1 d . . .
C2S C 1.0297(3) 0.6626(9) 0.1973(6) 0.111(4) Uani 1 1 d . . .
H2S H 1.0559 0.6727 0.2345 0.134 Uiso 1 1 calc R . .
C3S C 1.0243(4) 0.6655(12) 0.1285(8) 0.174(7) Uani 1 1 d . . .
H3S H 1.0470 0.6790 0.1190 0.209 Uiso 1 1 calc R . .
C4S C 0.9849(4) 0.6488(8) 0.0696(6) 0.108(4) Uani 1 1 d . . .
H4S H 0.9810 0.6506 0.0219 0.129 Uiso 1 1 calc R . .
C5S C 0.9546(3) 0.6305(8) 0.0879(6) 0.095(3) Uani 1 1 d . . .
H5S H 0.9283 0.6165 0.0519 0.114 Uiso 1 1 calc R . .
C6S C 0.9603(3) 0.6314(8) 0.1581(5) 0.099(4) Uani 1 1 d . . .
H6S H 0.9373 0.6222 0.1674 0.119 Uiso 1 1 calc R . .

loop_
_atom_site_aniso_label
_atom_site_aniso_U_11
_atom_site_aniso_U_22
_atom_site_aniso_U_33
_atom_site_aniso_U_23
_atom_site_aniso_U_13
_atom_site_aniso_U_12
Zr1 0.0262(4) 0.0235(3) 0.0169(3) -0.0007(4) 0.0050(3) -0.0008(4)
O1 0.037(3) 0.028(3) 0.027(3) 0.001(2) 0.017(2) 0.003(2)
O2 0.027(3) 0.026(3) 0.028(3) -0.001(2) 0.008(2) 0.005(2)
O3 0.030(3) 0.024(3) 0.023(3) -0.007(2) 0.007(2) -0.009(2)
O4 0.034(3) 0.026(3) 0.022(3) -0.002(2) 0.009(2) -0.005(2)
O5 0.027(3) 0.024(2) 0.015(2) 0.0029(19) 0.004(2) 0.003(2)
O6 0.024(3) 0.021(2) 0.015(2) -0.0008(19) 0.002(2) 0.001(2)
O7 0.021(3) 0.035(3) 0.019(2) 0.003(2) 0.003(2) -0.002(2)
O8 0.033(3) 0.029(3) 0.014(2) -0.003(2) 0.004(2) -0.007(2)
B1 0.035(5) 0.028(5) 0.014(4) 0.002(4) 0.003(4) -0.005(4)
B2 0.028(5) 0.041(6) 0.019(5) 0.002(4) 0.002(4) -0.002(4)
C1 0.042(4) 0.038(4) 0.040(4) -0.001(4) 0.018(4) 0.003(4)
C2 0.038(5) 0.028(4) 0.043(5) -0.006(4) 0.028(4) -0.007(4)
C3 0.038(5) 0.051(5) 0.035(5) -0.010(4) 0.001(4) 0.012(4)
C4 0.033(5) 0.039(5) 0.035(5) -0.004(4) 0.014(4) 0.004(4)
C5 0.051(6) 0.074(6) 0.041(5) -0.018(4) 0.001(4) 0.026(5)
C6 0.041(5) 0.033(4) 0.031(4) -0.006(3) 0.020(4) -0.005(4)
C7 0.023(4) 0.039(4) 0.016(4) -0.009(3) 0.010(3) 0.003(3)
C8 0.039(4) 0.016(4) 0.031(4) -0.009(3) 0.013(4) -0.006(3)
C9 0.032(4) 0.029(4) 0.027(4) -0.004(3) 0.016(4) 0.009(3)
C10 0.060(6) 0.024(4) 0.043(5) 0.007(4) 0.011(4) -0.011(4)
C11 0.027(4) 0.022(4) 0.016(4) 0.000(3) 0.004(3) 0.006(3)
C12 0.033(4) 0.030(4) 0.020(3) 0.001(3) 0.015(3) 0.002(4)
C13 0.036(4) 0.026(4) 0.024(4) -0.001(3) 0.006(3) -0.002(3)
C14 0.046(5) 0.031(5) 0.027(4) 0.004(3) 0.013(4) -0.007(4)
C15 0.033(5) 0.040(5) 0.022(4) 0.004(3) 0.010(4) 0.001(3)
C16 0.036(5) 0.019(4) 0.035(4) -0.001(3) 0.008(4) -0.004(3)
C17 0.034(4) 0.027(4) 0.017(3) 0.007(3) 0.011(3) 0.002(4)
C18 0.027(4) 0.039(5) 0.018(4) 0.003(3) 0.010(3) -0.004(4)
C19 0.058(5) 0.023(4) 0.021(4) 0.000(3) 0.021(4) 0.002(4)
C20 0.056(5) 0.025(4) 0.020(4) -0.006(3) 0.015(4) -0.014(4)
C21 0.036(5) 0.040(5) 0.033(4) -0.007(4) 0.009(4) -0.006(4)
C22 0.036(4) 0.032(5) 0.024(4) 0.001(3) 0.012(3) -0.001(3)
C23 0.040(4) 0.043(4) 0.023(4) 0.001(4) 0.010(3) 0.005(4)
C24 0.039(5) 0.028(4) 0.024(4) -0.003(3) 0.014(4) -0.005(4)
C25 0.024(4) 0.034(4) 0.015(4) -0.003(3) 0.008(3) -0.011(3)
C26 0.042(5) 0.038(5) 0.023(4) 0.003(3) 0.013(4) -0.014(4)
C27 0.052(5) 0.027(4) 0.040(5) -0.007(4) 0.024(4) -0.011(4)
C28 0.053(5) 0.027(5) 0.046(5) -0.001(4) 0.020(4) 0.001(4)
C29 0.076(6) 0.035(5) 0.022(4) 0.009(3) 0.020(4) -0.001(4)
C30 0.048(5) 0.034(5) 0.024(4) -0.004(3) 0.015(4) -0.008(4)
C31 0.029(4) 0.035(4) 0.019(4) 0.009(3) 0.006(3) 0.009(3)
C32 0.032(5) 0.051(5) 0.029(4) 0.006(4) 0.009(4) 0.005(4)
C33 0.031(5) 0.061(6) 0.038(5) 0.016(4) 0.014(4) 0.007(4)
C34 0.048(6) 0.054(6) 0.047(5) 0.014(4) 0.021(4) 0.014(5)
C35 0.059(6) 0.038(5) 0.044(5) 0.001(4) 0.028(4) 0.013(4)
C36 0.052(5) 0.032(4) 0.031(4) 0.012(4) 0.017(4) 0.004(4)
C37 0.034(5) 0.050(5) 0.033(4) 0.012(4) 0.006(4) -0.006(4)
C38 0.040(5) 0.035(4) 0.028(4) 0.004(3) 0.000(4) -0.007(4)
C1S 0.048(6) 0.079(7) 0.088(8) -0.016(6) 0.009(7) -0.011(6)
C2S 0.065(8) 0.160(12) 0.099(9) -0.033(9) 0.025(7) -0.025(8)
C3S 0.113(12) 0.266(19) 0.156(13) -0.130(14) 0.070(11) -0.041(12)
C4S 0.113(10) 0.119(10) 0.115(10) -0.051(8) 0.072(9) -0.046(8)
C5S 0.090(8) 0.088(8) 0.115(10) -0.029(8) 0.051(8) -0.016(7)
C6S 0.075(8) 0.123(9) 0.067(7) -0.059(7) -0.002(6) 0.032(7)

loop_
_atom_type_symbol
_atom_type_description
_atom_type_scat_dispersion_real
_atom_type_scat_dispersion_imag
_atom_type_scat_source
C C 0.0033 0.0016 'International Tables Vol C Tables 4.2.6.8 and 6.1.1.4'
H H 0.0000 0.0000 'International Tables Vol C Tables 4.2.6.8 and 6.1.1.4'
B B 0.0013 0.0007 'International Tables Vol C Tables 4.2.6.8 and 6.1.1.4'
O O 0.0106 0.0060 'International Tables Vol C Tables 4.2.6.8 and 6.1.1.4'
Zr Zr -2.9673 0.5597 'International Tables Vol C Tables 4.2.6.8 and 6.1.1.4'

loop_
_geom_angle_atom_site_label_1
_geom_angle_atom_site_label_2
_geom_angle_atom_site_label_3
_geom_angle
_geom_angle_site_symmetry_1
_geom_angle_site_symmetry_3
_geom_angle_publ_flag
O3 Zr1 O1 77.58(16) . . ?
O3 Zr1 O4 76.59(15) . . ?
O1 Zr1 O4 85.95(15) . . ?
O3 Zr1 O2 142.49(15) . . ?
O1 Zr1 O2 75.93(16) . . ?
O4 Zr1 O2 75.50(15) . . ?
O3 Zr1 O6 77.68(14) . . ?
O1 Zr1 O6 151.32(15) . . ?
O4 Zr1 O6 102.14(15) . . ?
O2 Zr1 O6 132.66(15) . . ?
O3 Zr1 O7 134.33(15) . . ?
O1 Zr1 O7 97.49(16) . . ?
O4 Zr1 O7 148.98(15) . . ?
O2 Zr1 O7 75.50(15) . . ?
O6 Zr1 O7 89.55(14) . . ?
O3 Zr1 O8 75.28(15) . . ?
O1 Zr1 O8 78.95(15) . . ?
O4 Zr1 O8 150.31(15) . . ?
O2 Zr1 O8 124.10(15) . . ?
O6 Zr1 O8 80.94(14) . . ?
O7 Zr1 O8 59.37(14) . . ?
O3 Zr1 O5 122.08(15) . . ?
O1 Zr1 O5 148.24(15) . . ?
O4 Zr1 O5 76.26(14) . . ?
O2 Zr1 O5 74.26(15) . . ?
O6 Zr1 O5 59.76(14) . . ?
O7 Zr1 O5 85.48(14) . . ?
O8 Zr1 O5 127.69(15) . . ?
C2 O1 Zr1 137.1(4) . . ?
C4 O2 Zr1 136.4(4) . . ?
C7 O3 Zr1 133.8(4) . . ?
C9 O4 Zr1 134.7(4) . . ?
C23 O5 B1 118.3(4) . . ?
C23 O5 Zr1 131.8(3) . . ?
B1 O5 Zr1 102.3(3) . . ?
C24 O6 B1 122.1(5) . . ?
C24 O6 Zr1 134.0(3) . . ?
B1 O6 Zr1 103.6(4) . . ?
C37 O7 B2 119.1(5) . . ?
C37 O7 Zr1 133.6(4) . . ?
B2 O7 Zr1 105.7(4) . . ?
C38 O8 B2 119.5(5) . . ?
C38 O8 Zr1 137.3(4) . . ?
B2 O8 Zr1 103.3(3) . . ?
O5 B1 O6 93.2(5) . . ?
O5 B1 C11 114.1(5) . . ?
O6 B1 C11 109.7(5) . . ?
O5 B1 C17 112.3(5) . . ?
O6 B1 C17 114.2(5) . . ?
C11 B1 C17 112.0(5) . . ?
O7 B2 O8 91.5(5) . . ?
O7 B2 C31 113.7(6) . . ?
O8 B2 C31 112.6(6) . . ?
O7 B2 C25 111.2(6) . . ?
O8 B2 C25 110.4(5) . . ?
C31 B2 C25 115.1(6) . . ?
C2 C1 H1A 109.5 . . ?
C2 C1 H1B 109.5 . . ?
H1A C1 H1B 109.5 . . ?
C2 C1 H1C 109.5 . . ?
H1A C1 H1C 109.5 . . ?
H1B C1 H1C 109.5 . . ?
O1 C2 C3 123.1(6) . . ?
O1 C2 C1 115.9(6) . . ?
C3 C2 C1 121.0(6) . . ?
C2 C3 C4 123.8(7) . . ?
C2 C3 H3 118.1 . . ?
C4 C3 H3 118.1 . . ?
O2 C4 C3 122.5(7) . . ?
O2 C4 C5 115.1(6) . . ?
C3 C4 C5 122.4(6) . . ?
C4 C5 H5A 109.5 . . ?
C4 C5 H5B 109.5 . . ?
H5A C5 H5B 109.5 . . ?
C4 C5 H5C 109.5 . . ?
H5A C5 H5C 109.5 . . ?
H5B C5 H5C 109.5 . . ?
C7 C6 H6A 109.5 . . ?
C7 C6 H6B 109.5 . . ?
H6A C6 H6B 109.5 . . ?
C7 C6 H6C 109.5 . . ?
H6A C6 H6C 109.5 . . ?
H6B C6 H6C 109.5 . . ?
O3 C7 C8 123.8(6) . . ?
O3 C7 C6 116.1(6) . . ?
C8 C7 C6 120.1(6) . . ?
C9 C8 C7 121.6(6) . . ?
C9 C8 H8 119.2 . . ?
C7 C8 H8 119.2 . . ?
O4 C9 C8 124.1(6) . . ?
O4 C9 C10 114.8(6) . . ?
C8 C9 C10 121.1(6) . . ?
C9 C10 H10A 109.5 . . ?
C9 C10 H10B 109.5 . . ?
H10A C10 H10B 109.5 . . ?
C9 C10 H10C 109.5 . . ?
H10A C10 H10C 109.5 . . ?
H10B C10 H10C 109.5 . . ?
C12 C11 C16 116.5(6) . . ?
C12 C11 B1 123.5(5) . . ?
C16 C11 B1 120.0(6) . . ?
C11 C12 C13 123.0(6) . . ?
C11 C12 H12 118.5 . . ?
C13 C12 H12 118.5 . . ?
C12 C13 C14 119.7(6) . . ?
C12 C13 H13 120.1 . . ?
C14 C13 H13 120.1 . . ?
C15 C14 C13 119.3(6) . . ?
C15 C14 H14 120.3 . . ?
C13 C14 H14 120.3 . . ?
C14 C15 C16 118.9(6) . . ?
C14 C15 H15 120.6 . . ?
C16 C15 H15 120.6 . . ?
C11 C16 C15 122.5(6) . . ?
C11 C16 H16 118.7 . . ?
C15 C16 H16 118.7 . . ?
C18 C17 C22 116.2(6) . . ?
C18 C17 B1 121.8(6) . . ?
C22 C17 B1 122.0(6) . . ?
C17 C18 C19 121.3(6) . . ?
C17 C18 H18 119.3 . . ?
C19 C18 H18 119.3 . . ?
C20 C19 C18 120.4(6) . . ?
C20 C19 H19 119.8 . . ?
C18 C19 H19 119.8 . . ?
C19 C20 C21 119.7(6) . . ?
C19 C20 H20 120.1 . . ?
C21 C20 H20 120.1 . . ?
C22 C21 C20 118.8(7) . . ?
C22 C21 H21 120.6 . . ?
C20 C21 H21 120.6 . . ?
C21 C22 C17 123.6(6) . . ?
C21 C22 H22 118.2 . . ?
C17 C22 H22 118.2 . . ?
O5 C23 H23A 109.5 . . ?
O5 C23 H23B 109.5 . . ?
H23A C23 H23B 109.5 . . ?
O5 C23 H23C 109.5 . . ?
H23A C23 H23C 109.5 . . ?
H23B C23 H23C 109.5 . . ?
O6 C24 H24A 109.5 . . ?
O6 C24 H24B 109.5 . . ?
H24A C24 H24B 109.5 . . ?
O6 C24 H24C 109.5 . . ?
H24A C24 H24C 109.5 . . ?
H24B C24 H24C 109.5 . . ?
C26 C25 C30 116.0(6) . . ?
C26 C25 B2 121.4(6) . . ?
C30 C25 B2 122.7(6) . . ?
C27 C26 C25 122.6(6) . . ?
C27 C26 H26 118.7 . . ?
C25 C26 H26 118.7 . . ?
C26 C27 C28 121.1(7) . . ?
C26 C27 H27 119.5 . . ?
C28 C27 H27 119.5 . . ?
C27 C28 C29 117.3(6) . . ?
C27 C28 H28 121.4 . . ?
C29 C28 H28 121.4 . . ?
C30 C29 C28 121.4(6) . . ?
C30 C29 H29 119.3 . . ?
C28 C29 H29 119.3 . . ?
C29 C30 C25 121.7(6) . . ?
C29 C30 H30 119.2 . . ?
C25 C30 H30 119.2 . . ?
C32 C31 C36 114.0(6) . . ?
C32 C31 B2 122.9(6) . . ?
C36 C31 B2 123.0(6) . . ?
C33 C32 C31 124.6(7) . . ?
C33 C32 H32 117.7 . . ?
C31 C32 H32 117.7 . . ?
C32 C33 C34 119.9(7) . . ?
C32 C33 H33 120.0 . . ?
C34 C33 H33 120.0 . . ?
C35 C34 C33 118.2(7) . . ?
C35 C34 H34 120.9 . . ?
C33 C34 H34 120.9 . . ?
C34 C35 C36 120.5(7) . . ?
C34 C35 H35 119.7 . . ?
C36 C35 H35 119.7 . . ?
C35 C36 C31 122.7(7) . . ?
C35 C36 H36 118.7 . . ?
C31 C36 H36 118.7 . . ?
O7 C37 H37A 109.5 . . ?
O7 C37 H37B 109.5 . . ?
H37A C37 H37B 109.5 . . ?
O7 C37 H37C 109.5 . . ?
H37A C37 H37C 109.5 . . ?
H37B C37 H37C 109.5 . . ?
O8 C38 H38A 109.5 . . ?
O8 C38 H38B 109.5 . . ?
H38A C38 H38B 109.5 . . ?
O8 C38 H38C 109.5 . . ?
H38A C38 H38C 109.5 . . ?
H38B C38 H38C 109.5 . . ?
C6S C1S C2S 117.2(10) . . ?
C6S C1S C1S 125.2(13) . 2_755 ?
C2S C1S C1S 117.5(12) . 2_755 ?
C3S C2S C1S 119.8(11) . . ?
C3S C2S H2S 120.1 . . ?
C1S C2S H2S 120.1 . . ?
C2S C3S C4S 122.3(12) . . ?
C2S C3S H3S 118.8 . . ?
C4S C3S H3S 118.8 . . ?
C5S C4S C3S 114.8(11) . . ?
C5S C4S H4S 122.6 . . ?
C3S C4S H4S 122.6 . . ?
C4S C5S C6S 122.3(11) . . ?
C4S C5S H5S 118.9 . . ?
C6S C5S H5S 118.9 . . ?
C1S C6S C5S 123.5(11) . . ?
C1S C6S H6S 118.2 . . ?
C5S C6S H6S 118.2 . . ?

loop_
_geom_bond_atom_site_label_1
_geom_bond_atom_site_label_2
_geom_bond_distance
_geom_bond_site_symmetry_2
_geom_bond_publ_flag
Zr1 O3 2.129(4) . ?
Zr1 O1 2.138(4) . ?
Zr1 O4 2.147(4) . ?
Zr1 O2 2.160(4) . ?
Zr1 O6 2.183(4) . ?
Zr1 O7 2.195(4) . ?
Zr1 O8 2.223(4) . ?
Zr1 O5 2.228(4) . ?
O1 C2 1.283(7) . ?
O2 C4 1.283(7) . ?
O3 C7 1.287(7) . ?
O4 C9 1.272(7) . ?
O5 C23 1.424(6) . ?
O5 B1 1.503(8) . ?
O6 C24 1.425(6) . ?
O6 B1 1.522(7) . ?
O7 C37 1.422(6) . ?
O7 B2 1.511(8) . ?
O8 C38 1.425(6) . ?
O8 B2 1.542(8) . ?
B1 C11 1.628(9) . ?
B1 C17 1.629(9) . ?
B2 C31 1.588(10) . ?
B2 C25 1.629(9) . ?
C1 C2 1.501(8) . ?
C1 H1A 0.9600 . ?
C1 H1B 0.9600 . ?
C1 H1C 0.9600 . ?
C2 C3 1.374(9) . ?
C3 C4 1.382(8) . ?
C3 H3 0.9300 . ?
C4 C5 1.488(8) . ?
C5 H5A 0.9600 . ?
C5 H5B 0.9600 . ?
C5 H5C 0.9600 . ?
C6 C7 1.516(7) . ?
C6 H6A 0.9600 . ?
C6 H6B 0.9600 . ?
C6 H6C 0.9600 . ?
C7 C8 1.397(8) . ?
C8 C9 1.383(8) . ?
C8 H8 0.9300 . ?
C9 C10 1.502(8) . ?
C10 H10A 0.9600 . ?
C10 H10B 0.9600 . ?
C10 H10C 0.9600 . ?
C11 C12 1.377(7) . ?
C11 C16 1.392(8) . ?
C12 C13 1.386(8) . ?
C12 H12 0.9300 . ?
C13 C14 1.393(8) . ?
C13 H13 0.9300 . ?
C14 C15 1.392(8) . ?
C14 H14 0.9300 . ?
C15 C16 1.406(8) . ?
C15 H15 0.9300 . ?
C16 H16 0.9300 . ?
C17 C18 1.392(8) . ?
C17 C22 1.394(8) . ?
C18 C19 1.402(8) . ?
C18 H18 0.9300 . ?
C19 C20 1.376(8) . ?
C19 H19 0.9300 . ?
C20 C21 1.390(8) . ?
C20 H20 0.9300 . ?
C21 C22 1.380(8) . ?
C21 H21 0.9300 . ?
C22 H22 0.9300 . ?
C23 H23A 0.9600 . ?
C23 H23B 0.9600 . ?
C23 H23C 0.9600 . ?
C24 H24A 0.9600 . ?
C24 H24B 0.9600 . ?
C24 H24C 0.9600 . ?
C25 C26 1.389(8) . ?
C25 C30 1.391(8) . ?
C26 C27 1.367(8) . ?
C26 H26 0.9300 . ?
C27 C28 1.382(8) . ?
C27 H27 0.9300 . ?
C28 C29 1.387(8) . ?
C28 H28 0.9300 . ?
C29 C30 1.378(8) . ?
C29 H29 0.9300 . ?
C30 H30 0.9300 . ?
C31 C32 1.386(8) . ?
C31 C36 1.417(8) . ?
C32 C33 1.370(8) . ?
C32 H32 0.9300 . ?
C33 C34 1.394(9) . ?
C33 H33 0.9300 . ?
C34 C35 1.383(9) . ?
C34 H34 0.9300 . ?
C35 C36 1.386(8) . ?
C35 H35 0.9300 . ?
C36 H36 0.9300 . ?
C37 H37A 0.9600 . ?
C37 H37B 0.9600 . ?
C37 H37C 0.9600 . ?
C38 H38A 0.9600 . ?
C38 H38B 0.9600 . ?
C38 H38C 0.9600 . ?
C1S C6S 1.305(11) . ?
C1S C2S 1.379(13) . ?
C1S C1S 1.443(17) 2_755 ?
C2S C3S 1.343(14) . ?
C2S H2S 0.9300 . ?
C3S C4S 1.425(13) . ?
C3S H3S 0.9300 . ?
C4S C5S 1.313(11) . ?
C4S H4S 0.9300 . ?
C5S C6S 1.367(11) . ?
C5S H5S 0.9300 . ?
C6S H6S 0.9300 . ?

loop_
_geom_torsion_atom_site_label_1
_geom_torsion_atom_site_label_2
_geom_torsion_atom_site_label_3
_geom_torsion_atom_site_label_4
_geom_torsion
_geom_torsion_site_symmetry_1
_geom_torsion_site_symmetry_2
_geom_torsion_site_symmetry_3
_geom_torsion_site_symmetry_4
_geom_torsion_publ_flag
O3 Zr1 O1 C2 -145.5(6) . . . . ?
O4 Zr1 O1 C2 -68.4(6) . . . . ?
O2 Zr1 O1 C2 7.7(6) . . . . ?
O6 Zr1 O1 C2 -176.4(5) . . . . ?
O7 Zr1 O1 C2 80.6(6) . . . . ?
O8 Zr1 O1 C2 137.3(6) . . . . ?
O5 Zr1 O1 C2 -12.9(7) . . . . ?
O3 Zr1 O2 C4 34.1(7) . . . . ?
O1 Zr1 O2 C4 -12.2(6) . . . . ?
O4 Zr1 O2 C4 77.2(6) . . . . ?
O6 Zr1 O2 C4 170.5(5) . . . . ?
O7 Zr1 O2 C4 -113.9(6) . . . . ?
O8 Zr1 O2 C4 -78.1(6) . . . . ?
O5 Zr1 O2 C4 156.7(6) . . . . ?
O1 Zr1 O3 C7 64.1(5) . . . . ?
O4 Zr1 O3 C7 -24.7(5) . . . . ?
O2 Zr1 O3 C7 18.2(7) . . . . ?
O6 Zr1 O3 C7 -130.6(5) . . . . ?
O7 Zr1 O3 C7 152.4(5) . . . . ?
O8 Zr1 O3 C7 145.7(5) . . . . ?
O5 Zr1 O3 C7 -88.7(5) . . . . ?
O3 Zr1 O4 C9 19.3(5) . . . . ?
O1 Zr1 O4 C9 -58.9(6) . . . . ?
O2 Zr1 O4 C9 -135.4(6) . . . . ?
O6 Zr1 O4 C9 93.3(5) . . . . ?
O7 Zr1 O4 C9 -156.7(5) . . . . ?
O8 Zr1 O4 C9 0.3(7) . . . . ?
O5 Zr1 O4 C9 147.7(6) . . . . ?
O3 Zr1 O5 C23 106.0(5) . . . . ?
O1 Zr1 O5 C23 -16.0(6) . . . . ?
O4 Zr1 O5 C23 41.8(5) . . . . ?
O2 Zr1 O5 C23 -36.7(5) . . . . ?
O6 Zr1 O5 C23 154.9(5) . . . . ?
O7 Zr1 O5 C23 -112.9(5) . . . . ?
O8 Zr1 O5 C23 -158.0(4) . . . . ?
O3 Zr1 O5 B1 -41.5(4) . . . . ?
O1 Zr1 O5 B1 -163.5(4) . . . . ?
O4 Zr1 O5 B1 -105.7(4) . . . . ?
O2 Zr1 O5 B1 175.8(4) . . . . ?
O6 Zr1 O5 B1 7.5(3) . . . . ?
O7 Zr1 O5 B1 99.6(4) . . . . ?
O8 Zr1 O5 B1 54.5(4) . . . . ?
O3 Zr1 O6 C24 -41.9(5) . . . . ?
O1 Zr1 O6 C24 -11.0(7) . . . . ?
O4 Zr1 O6 C24 -115.0(5) . . . . ?
O2 Zr1 O6 C24 163.6(4) . . . . ?
O7 Zr1 O6 C24 93.9(5) . . . . ?
O8 Zr1 O6 C24 34.9(5) . . . . ?
O5 Zr1 O6 C24 179.0(5) . . . . ?
O3 Zr1 O6 B1 131.8(4) . . . . ?
O1 Zr1 O6 B1 162.7(4) . . . . ?
O4 Zr1 O6 B1 58.6(4) . . . . ?
O2 Zr1 O6 B1 -22.8(4) . . . . ?
O7 Zr1 O6 B1 -92.4(4) . . . . ?
O8 Zr1 O6 B1 -151.5(4) . . . . ?
O5 Zr1 O6 B1 -7.4(3) . . . . ?
O3 Zr1 O7 C37 -174.8(5) . . . . ?
O1 Zr1 O7 C37 -94.8(5) . . . . ?
O4 Zr1 O7 C37 -0.2(7) . . . . ?
O2 Zr1 O7 C37 -21.5(5) . . . . ?
O6 Zr1 O7 C37 113.1(5) . . . . ?
O8 Zr1 O7 C37 -167.2(6) . . . . ?
O5 Zr1 O7 C37 53.4(5) . . . . ?
O3 Zr1 O7 B2 -10.4(5) . . . . ?
O1 Zr1 O7 B2 69.5(4) . . . . ?
O4 Zr1 O7 B2 164.1(4) . . . . ?
O2 Zr1 O7 B2 142.8(4) . . . . ?
O6 Zr1 O7 B2 -82.6(4) . . . . ?
O8 Zr1 O7 B2 -2.9(4) . . . . ?
O5 Zr1 O7 B2 -142.3(4) . . . . ?
O3 Zr1 O8 C38 -4.3(5) . . . . ?
O1 Zr1 O8 C38 75.6(5) . . . . ?
O4 Zr1 O8 C38 14.8(7) . . . . ?
O2 Zr1 O8 C38 140.0(5) . . . . ?
O6 Zr1 O8 C38 -83.8(5) . . . . ?
O7 Zr1 O8 C38 -178.7(6) . . . . ?
O5 Zr1 O8 C38 -123.7(5) . . . . ?
O3 Zr1 O8 B2 177.2(4) . . . . ?
O1 Zr1 O8 B2 -102.9(4) . . . . ?
O4 Zr1 O8 B2 -163.7(4) . . . . ?
O2 Zr1 O8 B2 -38.4(4) . . . . ?
O6 Zr1 O8 B2 97.7(4) . . . . ?
O7 Zr1 O8 B2 2.8(4) . . . . ?
O5 Zr1 O8 B2 57.8(4) . . . . ?
C23 O5 B1 O6 -162.2(4) . . . . ?
Zr1 O5 B1 O6 -9.3(4) . . . . ?
C23 O5 B1 C11 -48.9(7) . . . . ?
Zr1 O5 B1 C11 104.0(5) . . . . ?
C23 O5 B1 C17 79.9(6) . . . . ?
Zr1 O5 B1 C17 -127.1(4) . . . . ?
C24 O6 B1 O5 -175.9(4) . . . . ?
Zr1 O6 B1 O5 9.5(4) . . . . ?
C24 O6 B1 C11 67.0(7) . . . . ?
Zr1 O6 B1 C11 -107.6(5) . . . . ?
C24 O6 B1 C17 -59.7(8) . . . . ?
Zr1 O6 B1 C17 125.7(5) . . . . ?
C37 O7 B2 O8 170.6(5) . . . . ?
Zr1 O7 B2 O8 3.6(5) . . . . ?
C37 O7 B2 C31 55.0(8) . . . . ?
Zr1 O7 B2 C31 -112.0(5) . . . . ?
C37 O7 B2 C25 -76.8(7) . . . . ?
Zr1 O7 B2 C25 116.1(5) . . . . ?
C38 O8 B2 O7 177.7(5) . . . . ?
Zr1 O8 B2 O7 -3.5(5) . . . . ?
C38 O8 B2 C31 -65.7(7) . . . . ?
Zr1 O8 B2 C31 113.1(5) . . . . ?
C38 O8 B2 C25 64.4(7) . . . . ?
Zr1 O8 B2 C25 -116.8(5) . . . . ?
Zr1 O1 C2 C3 -1.2(10) . . . . ?
Zr1 O1 C2 C1 179.7(4) . . . . ?
O1 C2 C3 C4 -6.9(12) . . . . ?
C1 C2 C3 C4 172.2(7) . . . . ?
Zr1 O2 C4 C3 9.9(10) . . . . ?
Zr1 O2 C4 C5 -171.6(5) . . . . ?
C2 C3 C4 O2 2.8(12) . . . . ?
C2 C3 C4 C5 -175.5(7) . . . . ?
Zr1 O3 C7 C8 18.9(9) . . . . ?
Zr1 O3 C7 C6 -160.7(4) . . . . ?
O3 C7 C8 C9 5.0(10) . . . . ?
C6 C7 C8 C9 -175.4(6) . . . . ?
Zr1 O4 C9 C8 -7.9(9) . . . . ?
Zr1 O4 C9 C10 173.2(4) . . . . ?
C7 C8 C9 O4 -10.3(10) . . . . ?
C7 C8 C9 C10 168.6(6) . . . . ?
O5 B1 C11 C12 -87.8(7) . . . . ?
O6 B1 C11 C12 15.2(9) . . . . ?
C17 B1 C11 C12 143.2(6) . . . . ?
O5 B1 C11 C16 90.1(7) . . . . ?
O6 B1 C11 C16 -166.9(5) . . . . ?
C17 B1 C11 C16 -38.9(8) . . . . ?
C16 C11 C12 C13 1.7(9) . . . . ?
B1 C11 C12 C13 179.6(6) . . . . ?
C11 C12 C13 C14 -2.5(9) . . . . ?
C12 C13 C14 C15 2.4(9) . . . . ?
C13 C14 C15 C16 -1.5(9) . . . . ?
C12 C11 C16 C15 -0.7(9) . . . . ?
B1 C11 C16 C15 -178.8(6) . . . . ?
C14 C15 C16 C11 0.7(9) . . . . ?
O5 B1 C17 C18 -175.4(5) . . . . ?
O6 B1 C17 C18 80.1(7) . . . . ?
C11 B1 C17 C18 -45.4(8) . . . . ?
O5 B1 C17 C22 4.2(8) . . . . ?
O6 B1 C17 C22 -100.3(7) . . . . ?
C11 B1 C17 C22 134.2(6) . . . . ?
C22 C17 C18 C19 1.4(8) . . . . ?
B1 C17 C18 C19 -179.0(5) . . . . ?
C17 C18 C19 C20 -1.8(9) . . . . ?
C18 C19 C20 C21 0.7(9) . . . . ?
C19 C20 C21 C22 0.7(10) . . . . ?
C20 C21 C22 C17 -1.1(10) . . . . ?
C18 C17 C22 C21 0.1(9) . . . . ?
B1 C17 C22 C21 -179.5(6) . . . . ?
O7 B2 C25 C26 -11.7(9) . . . . ?
O8 B2 C25 C26 88.4(7) . . . . ?
C31 B2 C25 C26 -142.8(6) . . . . ?
O7 B2 C25 C30 169.6(6) . . . . ?
O8 B2 C25 C30 -90.3(7) . . . . ?
C31 B2 C25 C30 38.5(9) . . . . ?
C30 C25 C26 C27 0.1(9) . . . . ?
B2 C25 C26 C27 -178.7(6) . . . . ?
C25 C26 C27 C28 0.3(11) . . . . ?
C26 C27 C28 C29 -0.5(11) . . . . ?
C27 C28 C29 C30 0.2(10) . . . . ?
C28 C29 C30 C25 0.2(11) . . . . ?
C26 C25 C30 C29 -0.4(9) . . . . ?
B2 C25 C30 C29 178.4(6) . . . . ?
O7 B2 C31 C32 -89.1(8) . . . . ?
O8 B2 C31 C32 168.5(5) . . . . ?
C25 B2 C31 C32 40.8(9) . . . . ?
O7 B2 C31 C36 87.7(7) . . . . ?
O8 B2 C31 C36 -14.7(9) . . . . ?
C25 B2 C31 C36 -142.4(6) . . . . ?
C36 C31 C32 C33 -0.2(9) . . . . ?
B2 C31 C32 C33 176.8(6) . . . . ?
C31 C32 C33 C34 0.1(10) . . . . ?
C32 C33 C34 C35 1.0(10) . . . . ?
C33 C34 C35 C36 -2.2(10) . . . . ?
C34 C35 C36 C31 2.2(10) . . . . ?
C32 C31 C36 C35 -0.9(9) . . . . ?
B2 C31 C36 C35 -177.9(6) . . . . ?
C6S C1S C2S C3S -0.3(19) . . . . ?
C1S C1S C2S C3S -178.7(11) 2_755 . . . ?
C1S C2S C3S C4S -1(2) . . . . ?
C2S C3S C4S C5S 0(2) . . . . ?
C3S C4S C5S C6S 2.2(19) . . . . ?
C2S C1S C6S C5S 2.7(17) . . . . ?
C1S C1S C6S C5S -179.1(8) 2_755 . . . ?
C4S C5S C6S C1S -3.8(19) . . . . ?
